data_2201864
loop_
_publ_author_name
'Jones, Matthew D.'
'Almeida Paz, Filipe A.'
'Davies, John E.'
'Johnson, Brian F. G.'

_publ_section_title
;
 (<i>S</i>)-({-})-2,2'-Bis(diphenylphosphino)-1,1'-binaphthyl, a
 versatile chelating ligand
;
_journal_issue 4
_journal_name_full 'Acta Crystallographica Section E'
_journal_page_first o535
_journal_page_last o537
_journal_paper_doi 10.1107/S1600536803006019
_journal_volume 59
_journal_year 2003
_chemical_formula_iupac 'C44 H32 P2'
_chemical_formula_moiety 'C44 H32 P2'
_chemical_formula_sum 'C44 H32 P2'
_chemical_formula_weight 622.64
_chemical_name_common (S)-(-)-BINAP
_chemical_name_systematic
;
(S)-(-)-2,2'-Bis(diphenylphosphino)-1,1'-binaphthyl
;
_space_group_IT_number 4
_symmetry_cell_setting monoclinic
_symmetry_space_group_name_Hall 'P 2yb'
_symmetry_space_group_name_H-M 'P 1 21 1'
_atom_sites_solution_hydrogens geom
_atom_sites_solution_primary direct
_atom_sites_solution_secondary difmap
_cell_angle_alpha 90.00
_cell_angle_beta 103.206(2)
_cell_angle_gamma 90.00
_cell_formula_units_Z 2
_cell_length_a 9.1206(2)
_cell_length_b 18.7541(7)
_cell_length_c 9.9829(3)
_cell_measurement_reflns_used 6595
_cell_measurement_temperature 180(2)
_cell_measurement_theta_max 25.03
_cell_measurement_theta_min 1.02
_cell_volume 1662.41(9)
_computing_cell_refinement 'HKL SCALEPACK (Otwinowski & Minor, 1997)'
_computing_data_collection 'COLLECT (Nonius, 1998)'
_computing_data_reduction 'HKL DENZO (Otwinowski & Minor, 1997) and SCALEPACK'
_computing_molecular_graphics SHELXTL
_computing_publication_material SHELXTL
_computing_structure_refinement 'SHELXTL (Bruker, 2001)'
_computing_structure_solution 'SIR92 (Altomare et al., 1994)'
_diffrn_ambient_temperature 180(2)
_diffrn_measured_fraction_theta_full 0.991
_diffrn_measured_fraction_theta_max 0.991
_diffrn_measurement_device_type 'Nonius KappaCCD'
_diffrn_measurement_method 'Thin-slice \w and \f'
_diffrn_radiation_source 'fine-focus sealed tube'
_diffrn_radiation_type MoK\a
_diffrn_radiation_wavelength 0.71073
_diffrn_reflns_av_R_equivalents 0.0428
_diffrn_reflns_av_sigmaI/netI 0.0678
_diffrn_reflns_limit_h_max 10
_diffrn_reflns_limit_h_min -10
_diffrn_reflns_limit_k_max 20
_diffrn_reflns_limit_k_min -22
_diffrn_reflns_limit_l_max 11
_diffrn_reflns_limit_l_min -11
_diffrn_reflns_number 11117
_diffrn_reflns_theta_full 25.06
_diffrn_reflns_theta_max 25.06
_diffrn_reflns_theta_min 3.61
_diffrn_standards_number 0
_exptl_absorpt_coefficient_mu 0.162
_exptl_absorpt_correction_T_max 0.981
_exptl_absorpt_correction_T_min 0.934
_exptl_absorpt_correction_type multi-scan
_exptl_absorpt_process_details '(SORTAV; Blessing, 1995)'
_exptl_crystal_colour White
_exptl_crystal_density_diffrn 1.244
_exptl_crystal_density_method 'not measured'
_exptl_crystal_description Block
_exptl_crystal_F_000 652
_exptl_crystal_size_max 0.23
_exptl_crystal_size_mid 0.21
_exptl_crystal_size_min 0.16
_refine_diff_density_max 0.220
_refine_diff_density_min -0.281
_refine_ls_abs_structure_details 'Flack (1983)'
_refine_ls_abs_structure_Flack -0.04(8)
_refine_ls_extinction_method none
_refine_ls_goodness_of_fit_ref 1.035
_refine_ls_hydrogen_treatment constr
_refine_ls_matrix_type full
_refine_ls_number_parameters 415
_refine_ls_number_reflns 5303
_refine_ls_number_restraints 1
_refine_ls_restrained_S_all 1.034
_refine_ls_R_factor_all 0.0588
_refine_ls_R_factor_gt 0.0417
_refine_ls_shift/su_max <0.001
_refine_ls_shift/su_mean 0.000
_refine_ls_structure_factor_coef Fsqd
_refine_ls_weighting_details 'calc w = 1/[\s^2^(Fo^2^)+(0.0313P)^2^+0.2494P] where P = (Fo^2^+2Fc^2^)/3'
_refine_ls_weighting_scheme calc
_refine_ls_wR_factor_gt 0.0803
_refine_ls_wR_factor_ref 0.0877
_reflns_number_gt 4457
_reflns_number_total 5303
_reflns_threshold_expression I>2\s(I)
_cod_data_source_file cf6247.cif
_cod_data_source_block I
_cod_original_cell_volume 1662.40(9)
_cod_original_sg_symbol_H-M 'P 21'
_cod_database_code 2201864
_cod_database_fobs_code 2201864

loop_
_symmetry_equiv_pos_as_xyz
'x, y, z'
'-x, y+1/2, -z'

loop_
_atom_site_label
_atom_site_fract_x
_atom_site_fract_y
_atom_site_fract_z
_atom_site_U_iso_or_equiv
_atom_site_adp_type
_atom_site_calc_flag
_atom_site_refinement_flags
_atom_site_occupancy
_atom_site_disorder_assembly
_atom_site_disorder_group
_atom_site_type_symbol
P1 0.09925(8) 0.82894(4) 0.86920(7) 0.02977(19) Uani d . 1 . . P
P2 0.04783(8) 0.66685(4) 0.57059(7) 0.02816(18) Uani d . 1 . . P
C1 0.2926(3) 0.80354(16) 0.9502(3) 0.0302(7) Uani d . 1 . . C
C2 0.3464(3) 0.73532(18) 0.9371(3) 0.0394(8) Uani d . 1 . . C
H2 0.2785 0.6988 0.8965 0.047 Uiso calc R 1 . . H
C3 0.4990(4) 0.7200(2) 0.9829(3) 0.0493(9) Uani d . 1 . . C
H3 0.5342 0.6728 0.9748 0.059 Uiso calc R 1 . . H
C4 0.5995(4) 0.7728(2) 1.0399(3) 0.0500(10) Uani d . 1 . . C
H4 0.7035 0.7621 1.0716 0.060 Uiso calc R 1 . . H
C5 0.5478(3) 0.8408(2) 1.0505(3) 0.0467(9) Uani d . 1 . . C
H5 0.6165 0.8776 1.0883 0.056 Uiso calc R 1 . . H
C6 0.3958(3) 0.85620(18) 1.0064(3) 0.0375(7) Uani d . 1 . . C
H6 0.3615 0.9035 1.0146 0.045 Uiso calc R 1 . . H
C7 0.0489(3) 0.88919(17) 0.9967(3) 0.0339(7) Uani d . 1 . . C
C8 0.1054(4) 0.88449(18) 1.1389(3) 0.0437(8) Uani d . 1 . . C
H8 0.1738 0.8475 1.1758 0.052 Uiso calc R 1 . . H
C9 0.0621(5) 0.9335(2) 1.2266(4) 0.0578(10) Uani d . 1 . . C
H9 0.1021 0.9306 1.3230 0.069 Uiso calc R 1 . . H
C10 -0.0393(5) 0.9866(2) 1.1729(5) 0.0663(11) Uani d . 1 . . C
H10 -0.0686 1.0203 1.2328 0.080 Uiso calc R 1 . . H
C11 -0.0982(4) 0.9911(2) 1.0334(4) 0.0596(10) Uani d . 1 . . C
H11 -0.1698 1.0270 0.9974 0.071 Uiso calc R 1 . . H
C12 -0.0526(4) 0.94328(18) 0.9465(3) 0.0462(9) Uani d . 1 . . C
H12 -0.0914 0.9474 0.8500 0.055 Uiso calc R 1 . . H
C13 -0.0104(3) 0.74883(15) 0.8877(2) 0.0245(6) Uani d . 1 . . C
C14 0.0144(3) 0.70897(16) 1.0124(3) 0.0295(7) Uani d . 1 . . C
H14 0.0908 0.7237 1.0890 0.035 Uiso calc R 1 . . H
C15 -0.0696(3) 0.64987(16) 1.0237(3) 0.0309(7) Uani d . 1 . . C
H15 -0.0494 0.6234 1.1071 0.037 Uiso calc R 1 . . H
C16 -0.1864(3) 0.62773(15) 0.9125(3) 0.0281(6) Uani d . 1 . . C
C17 -0.2770(3) 0.56749(16) 0.9217(3) 0.0349(7) Uani d . 1 . . C
H17 -0.2548 0.5389 1.0024 0.042 Uiso calc R 1 . . H
C18 -0.3952(4) 0.54979(17) 0.8171(3) 0.0408(8) Uani d . 1 . . C
H18 -0.4550 0.5092 0.8252 0.049 Uiso calc R 1 . . H
C19 -0.4287(3) 0.59126(17) 0.6976(3) 0.0388(8) Uani d . 1 . . C
H19 -0.5134 0.5795 0.6260 0.047 Uiso calc R 1 . . H
C20 -0.3412(3) 0.64844(16) 0.6825(3) 0.0324(7) Uani d . 1 . . C
H20 -0.3643 0.6754 0.5998 0.039 Uiso calc R 1 . . H
C21 -0.2164(3) 0.66799(16) 0.7890(2) 0.0239(6) Uani d . 1 . . C
C22 -0.1223(3) 0.72804(14) 0.7773(2) 0.0229(6) Uani d . 1 . . C
C23 -0.1477(3) 0.76698(14) 0.6422(2) 0.0233(6) Uani d . 1 . . C
C24 -0.2449(3) 0.82725(16) 0.6205(2) 0.0249(6) Uani d . 1 . . C
C25 -0.3236(3) 0.85056(16) 0.7199(3) 0.0351(7) Uani d . 1 . . C
H25 -0.3155 0.8240 0.8023 0.042 Uiso calc R 1 . . H
C26 -0.4107(4) 0.91046(18) 0.6992(3) 0.0446(8) Uani d . 1 . . C
H26 -0.4608 0.9255 0.7679 0.054 Uiso calc R 1 . . H
C27 -0.4271(4) 0.94995(19) 0.5781(3) 0.0474(9) Uani d . 1 . . C
H27 -0.4883 0.9915 0.5648 0.057 Uiso calc R 1 . . H
C28 -0.3554(3) 0.92892(17) 0.4792(3) 0.0388(8) Uani d . 1 . . C
H28 -0.3672 0.9561 0.3971 0.047 Uiso calc R 1 . . H
C29 -0.2636(3) 0.86739(15) 0.4965(3) 0.0277(6) Uani d . 1 . . C
C30 -0.1878(3) 0.84407(16) 0.3957(3) 0.0306(7) Uani d . 1 . . C
H30 -0.1994 0.8700 0.3122 0.037 Uiso calc R 1 . . H
C31 -0.0985(3) 0.78511(17) 0.4164(3) 0.0294(7) Uani d . 1 . . C
H31 -0.0499 0.7703 0.3465 0.035 Uiso calc R 1 . . H
C32 -0.0766(3) 0.74545(15) 0.5399(2) 0.0253(6) Uani d . 1 . . C
C33 -0.0651(3) 0.60013(16) 0.4583(3) 0.0297(7) Uani d . 1 . . C
C34 -0.2049(3) 0.61220(17) 0.3717(3) 0.0347(7) Uani d . 1 . . C
H34 -0.2477 0.6586 0.3653 0.042 Uiso calc R 1 . . H
C35 -0.2830(3) 0.55655(19) 0.2939(3) 0.0425(8) Uani d . 1 . . C
H35 -0.3793 0.5652 0.2357 0.051 Uiso calc R 1 . . H
C36 -0.2214(4) 0.4891(2) 0.3008(3) 0.0441(8) Uani d . 1 . . C
H36 -0.2744 0.4517 0.2463 0.053 Uiso calc R 1 . . H
C37 -0.0839(4) 0.47624(19) 0.3862(3) 0.0444(8) Uani d . 1 . . C
H37 -0.0418 0.4297 0.3919 0.053 Uiso calc R 1 . . H
C38 -0.0060(4) 0.53105(18) 0.4645(3) 0.0373(8) Uani d . 1 . . C
H38 0.0894 0.5216 0.5235 0.045 Uiso calc R 1 . . H
C39 0.1880(3) 0.69237(17) 0.4727(3) 0.0325(7) Uani d . 1 . . C
C40 0.2258(3) 0.64990(19) 0.3711(3) 0.0402(8) Uani d . 1 . . C
H40 0.1746 0.6061 0.3459 0.048 Uiso calc R 1 . . H
C41 0.3385(4) 0.6715(2) 0.3066(3) 0.0521(9) Uani d . 1 . . C
H41 0.3642 0.6421 0.2379 0.062 Uiso calc R 1 . . H
C42 0.4127(4) 0.7349(2) 0.3413(3) 0.0572(11) Uani d . 1 . . C
H42 0.4882 0.7497 0.2957 0.069 Uiso calc R 1 . . H
C43 0.3772(4) 0.7771(2) 0.4427(4) 0.0544(10) Uani d . 1 . . C
H43 0.4285 0.8209 0.4674 0.065 Uiso calc R 1 . . H
C44 0.2663(3) 0.75509(19) 0.5083(3) 0.0437(8) Uani d . 1 . . C
H44 0.2438 0.7839 0.5793 0.052 Uiso calc R 1 . . H

loop_
_atom_site_aniso_label
_atom_site_aniso_U_11
_atom_site_aniso_U_22
_atom_site_aniso_U_33
_atom_site_aniso_U_12
_atom_site_aniso_U_13
_atom_site_aniso_U_23
P1 0.0307(4) 0.0292(5) 0.0286(4) -0.0031(4) 0.0053(3) 0.0013(3)
P2 0.0286(4) 0.0299(4) 0.0259(4) 0.0033(4) 0.0063(3) 0.0010(3)
C1 0.0281(16) 0.039(2) 0.0238(14) -0.0027(14) 0.0073(11) -0.0003(12)
C2 0.0352(18) 0.041(2) 0.0445(17) 0.0017(15) 0.0134(13) -0.0071(15)
C3 0.045(2) 0.055(3) 0.052(2) 0.0124(19) 0.0189(16) -0.0026(17)
C4 0.0280(18) 0.084(3) 0.0390(18) 0.0053(19) 0.0101(13) 0.0035(18)
C5 0.0329(19) 0.069(3) 0.0366(17) -0.0127(18) 0.0046(13) -0.0006(16)
C6 0.0365(18) 0.039(2) 0.0350(16) -0.0053(14) 0.0044(13) -0.0009(13)
C7 0.0350(18) 0.0294(19) 0.0392(18) -0.0099(15) 0.0124(13) -0.0020(14)
C8 0.057(2) 0.035(2) 0.045(2) -0.0091(17) 0.0239(16) -0.0021(15)
C9 0.080(3) 0.052(3) 0.052(2) -0.019(2) 0.0369(19) -0.0087(19)
C10 0.086(3) 0.045(3) 0.087(3) -0.011(2) 0.060(2) -0.019(2)
C11 0.059(3) 0.036(2) 0.092(3) 0.0029(19) 0.035(2) -0.009(2)
C12 0.042(2) 0.037(2) 0.060(2) -0.0022(18) 0.0134(16) -0.0012(17)
C13 0.0229(15) 0.0253(16) 0.0263(14) 0.0008(12) 0.0074(11) 0.0002(12)
C14 0.0271(15) 0.0345(19) 0.0246(14) 0.0008(14) 0.0011(11) 0.0020(13)
C15 0.0346(17) 0.033(2) 0.0248(14) 0.0019(14) 0.0062(11) 0.0088(12)
C16 0.0288(16) 0.0258(17) 0.0312(15) 0.0044(13) 0.0102(12) 0.0029(12)
C17 0.0429(19) 0.0252(18) 0.0368(16) -0.0001(15) 0.0098(13) 0.0089(13)
C18 0.044(2) 0.031(2) 0.0467(19) -0.0152(15) 0.0091(15) 0.0021(15)
C19 0.0411(19) 0.034(2) 0.0377(17) -0.0099(15) 0.0020(13) -0.0013(14)
C20 0.0397(17) 0.031(2) 0.0261(15) -0.0027(14) 0.0059(12) 0.0003(12)
C21 0.0254(14) 0.0227(16) 0.0243(13) 0.0039(13) 0.0074(10) 0.0014(12)
C22 0.0255(14) 0.0202(16) 0.0238(13) 0.0048(12) 0.0069(10) 0.0013(11)
C23 0.0244(14) 0.0219(17) 0.0224(13) -0.0054(12) 0.0029(10) 0.0009(11)
C24 0.0224(14) 0.0243(16) 0.0266(13) -0.0031(13) 0.0029(10) 0.0035(12)
C25 0.0334(16) 0.039(2) 0.0351(16) 0.0078(15) 0.0117(13) 0.0068(13)
C26 0.044(2) 0.046(2) 0.0472(19) 0.0141(17) 0.0167(15) 0.0033(16)
C27 0.044(2) 0.039(2) 0.061(2) 0.0193(17) 0.0153(16) 0.0158(17)
C28 0.0323(17) 0.039(2) 0.0441(18) 0.0020(15) 0.0060(13) 0.0151(15)
C29 0.0232(15) 0.0261(18) 0.0321(15) -0.0027(13) 0.0026(11) 0.0036(12)
C30 0.0296(16) 0.035(2) 0.0262(15) -0.0040(14) 0.0034(11) 0.0098(12)
C31 0.0307(17) 0.0361(19) 0.0220(14) -0.0039(14) 0.0073(11) -0.0014(12)
C32 0.0263(15) 0.0250(17) 0.0237(14) -0.0021(13) 0.0042(11) 0.0009(12)
C33 0.0332(17) 0.0297(19) 0.0291(15) -0.0024(14) 0.0131(12) -0.0028(12)
C34 0.0325(17) 0.035(2) 0.0359(16) 0.0038(14) 0.0065(12) -0.0022(14)
C35 0.0290(18) 0.051(2) 0.0459(19) -0.0031(17) 0.0047(13) -0.0082(16)
C36 0.040(2) 0.044(2) 0.0511(19) -0.0089(17) 0.0155(15) -0.0174(16)
C37 0.050(2) 0.032(2) 0.0519(19) 0.0018(16) 0.0129(16) -0.0056(16)
C38 0.0351(18) 0.038(2) 0.0380(18) 0.0057(15) 0.0060(13) -0.0007(14)
C39 0.0232(15) 0.043(2) 0.0289(15) 0.0045(14) 0.0018(11) 0.0066(13)
C40 0.0362(17) 0.050(2) 0.0347(16) 0.0063(16) 0.0097(13) 0.0016(14)
C41 0.044(2) 0.077(3) 0.0396(18) 0.014(2) 0.0176(14) 0.0061(19)
C42 0.0342(19) 0.091(3) 0.050(2) 0.004(2) 0.0150(15) 0.026(2)
C43 0.0318(19) 0.063(3) 0.066(2) -0.0096(18) 0.0066(16) 0.014(2)
C44 0.0310(18) 0.056(2) 0.0430(18) -0.0065(17) 0.0064(13) -0.0030(16)

loop_
_atom_type_symbol
_atom_type_description
_atom_type_scat_dispersion_real
_atom_type_scat_dispersion_imag
_atom_type_scat_source
C C 0.0033 0.0016 'International Tables Vol C Tables 4.2.6.8 and 6.1.1.4'
H H 0.0000 0.0000 'International Tables Vol C Tables 4.2.6.8 and 6.1.1.4'
P P 0.1023 0.0942 'International Tables Vol C Tables 4.2.6.8 and 6.1.1.4'

loop_
_geom_angle_atom_site_label_1
_geom_angle_atom_site_label_2
_geom_angle_atom_site_label_3
_geom_angle
_geom_angle_publ_flag
C1 P1 C13 103.59(13) yes
C1 P1 C7 102.88(13) yes
C13 P1 C7 101.83(12) yes
C33 P2 C39 102.39(13) yes
C33 P2 C32 101.88(12) yes
C39 P2 C32 100.36(13) yes
C2 C1 C6 118.2(3) no
C2 C1 P1 121.7(2) no
C6 C1 P1 119.3(2) no
C1 C2 C3 120.5(3) no
C1 C2 H2 119.7 no
C3 C2 H2 119.7 no
C4 C3 C2 120.5(3) no
C4 C3 H3 119.8 no
C2 C3 H3 119.8 no
C5 C4 C3 119.4(3) no
C5 C4 H4 120.3 no
C3 C4 H4 120.3 no
C4 C5 C6 120.4(3) no
C4 C5 H5 119.8 no
C6 C5 H5 119.8 no
C5 C6 C1 121.1(3) no
C5 C6 H6 119.5 no
C1 C6 H6 119.5 no
C12 C7 C8 118.3(3) no
C12 C7 P1 116.8(2) no
C8 C7 P1 124.9(3) no
C9 C8 C7 120.5(3) no
C9 C8 H8 119.8 no
C7 C8 H8 119.8 no
C10 C9 C8 119.6(3) no
C10 C9 H9 120.2 no
C8 C9 H9 120.2 no
C11 C10 C9 120.7(3) no
C11 C10 H10 119.7 no
C9 C10 H10 119.7 no
C10 C11 C12 119.5(4) no
C10 C11 H11 120.2 no
C12 C11 H11 120.2 no
C11 C12 C7 121.4(3) no
C11 C12 H12 119.3 no
C7 C12 H12 119.3 no
C22 C13 C14 119.5(3) no
C22 C13 P1 118.16(19) no
C14 C13 P1 122.35(19) no
C15 C14 C13 121.1(2) no
C15 C14 H14 119.4 no
C13 C14 H14 119.4 no
C14 C15 C16 120.6(2) no
C14 C15 H15 119.7 no
C16 C15 H15 119.7 no
C17 C16 C15 122.0(2) no
C17 C16 C21 118.8(2) no
C15 C16 C21 119.2(3) no
C18 C17 C16 121.1(3) no
C18 C17 H17 119.4 no
C16 C17 H17 119.4 no
C17 C18 C19 120.0(3) no
C17 C18 H18 120.0 no
C19 C18 H18 120.0 no
C20 C19 C18 120.7(3) no
C20 C19 H19 119.6 no
C18 C19 H19 119.6 no
C19 C20 C21 120.7(3) no
C19 C20 H20 119.6 no
C21 C20 H20 119.6 no
C20 C21 C16 118.5(3) no
C20 C21 C22 122.3(2) no
C16 C21 C22 119.2(2) no
C13 C22 C21 120.3(2) no
C13 C22 C23 121.0(2) no
C21 C22 C23 118.7(2) no
C32 C23 C24 119.9(2) no
C32 C23 C22 121.0(2) no
C24 C23 C22 119.0(2) no
C25 C24 C23 122.4(2) no
C25 C24 C29 117.7(3) no
C23 C24 C29 119.9(2) no
C26 C25 C24 121.1(3) no
C26 C25 H25 119.4 no
C24 C25 H25 119.4 no
C25 C26 C27 120.8(3) no
C25 C26 H26 119.6 no
C27 C26 H26 119.6 no
C28 C27 C26 120.0(3) no
C28 C27 H27 120.0 no
C26 C27 H27 120.0 no
C27 C28 C29 121.2(3) no
C27 C28 H28 119.4 no
C29 C28 H28 119.4 no
C28 C29 C30 122.6(2) no
C28 C29 C24 119.1(2) no
C30 C29 C24 118.3(2) no
C31 C30 C29 121.1(2) no
C31 C30 H30 119.5 no
C29 C30 H30 119.5 no
C30 C31 C32 121.4(2) no
C30 C31 H31 119.3 no
C32 C31 H31 119.3 no
C23 C32 C31 119.4(2) no
C23 C32 P2 118.93(19) no
C31 C32 P2 121.6(2) no
C34 C33 C38 118.0(3) no
C34 C33 P2 125.4(2) no
C38 C33 P2 116.6(2) no
C33 C34 C35 120.3(3) no
C33 C34 H34 119.8 no
C35 C34 H34 119.8 no
C36 C35 C34 120.5(3) no
C36 C35 H35 119.7 no
C34 C35 H35 119.7 no
C37 C36 C35 119.9(3) no
C37 C36 H36 120.1 no
C35 C36 H36 120.1 no
C36 C37 C38 120.0(3) no
C36 C37 H37 120.0 no
C38 C37 H37 120.0 no
C37 C38 C33 121.3(3) no
C37 C38 H38 119.4 no
C33 C38 H38 119.4 no
C44 C39 C40 118.4(3) no
C44 C39 P2 117.8(2) no
C40 C39 P2 123.7(2) no
C39 C40 C41 120.1(3) no
C39 C40 H40 119.9 no
C41 C40 H40 119.9 no
C42 C41 C40 120.6(3) no
C42 C41 H41 119.7 no
C40 C41 H41 119.7 no
C41 C42 C43 119.8(3) no
C41 C42 H42 120.1 no
C43 C42 H42 120.1 no
C42 C43 C44 119.6(4) no
C42 C43 H43 120.2 no
C44 C43 H43 120.2 no
C39 C44 C43 121.5(3) no
C39 C44 H44 119.3 no
C43 C44 H44 119.3 no

loop_
_geom_bond_atom_site_label_1
_geom_bond_atom_site_label_2
_geom_bond_site_symmetry_2
_geom_bond_distance
_geom_bond_publ_flag
P1 C1 . 1.828(3) yes
P1 C13 . 1.838(3) yes
P1 C7 . 1.837(3) yes
P2 C33 . 1.832(3) yes
P2 C39 . 1.841(3) yes
P2 C32 . 1.843(3) yes
C1 C2 . 1.387(4) no
C1 C6 . 1.391(4) no
C2 C3 . 1.392(4) no
C2 H2 . 0.950 no
C3 C4 . 1.381(5) no
C3 H3 . 0.950 no
C4 C5 . 1.374(5) no
C4 H4 . 0.950 no
C5 C6 . 1.385(4) no
C5 H5 . 0.950 no
C6 H6 . 0.950 no
C7 C12 . 1.387(4) no
C7 C8 . 1.399(4) no
C8 C9 . 1.387(5) no
C8 H8 . 0.950 no
C9 C10 . 1.381(6) no
C9 H9 . 0.950 no
C10 C11 . 1.376(5) no
C10 H10 . 0.950 no
C11 C12 . 1.377(5) no
C11 H11 . 0.950 no
C12 H12 . 0.950 no
C13 C22 . 1.376(3) no
C13 C14 . 1.425(4) no
C14 C15 . 1.367(4) no
C14 H14 . 0.950 no
C15 C16 . 1.414(4) no
C15 H15 . 0.950 no
C16 C17 . 1.415(4) no
C16 C21 . 1.418(4) no
C17 C18 . 1.360(4) no
C17 H17 . 0.950 no
C18 C19 . 1.398(4) no
C18 H18 . 0.950 no
C19 C20 . 1.365(4) no
C19 H19 . 0.950 no
C20 C21 . 1.417(4) no
C20 H20 . 0.950 no
C21 C22 . 1.437(4) no
C22 C23 . 1.504(3) yes
C23 C32 . 1.389(3) no
C23 C24 . 1.422(4) no
C24 C25 . 1.420(4) no
C24 C29 . 1.426(4) no
C25 C26 . 1.364(4) no
C25 H25 . 0.950 no
C26 C27 . 1.396(4) no
C26 H26 . 0.950 no
C27 C28 . 1.362(4) no
C27 H27 . 0.950 no
C28 C29 . 1.413(4) no
C28 H28 . 0.950 no
C29 C30 . 1.413(4) no
C30 C31 . 1.361(4) no
C30 H30 . 0.950 no
C31 C32 . 1.414(4) no
C31 H31 . 0.950 no
C33 C34 . 1.385(4) no
C33 C38 . 1.399(4) no
C34 C35 . 1.395(4) no
C34 H34 . 0.950 no
C35 C36 . 1.380(5) no
C35 H35 . 0.950 no
C36 C37 . 1.367(4) no
C36 H36 . 0.950 no
C37 C38 . 1.385(4) no
C37 H37 . 0.950 no
C38 H38 . 0.950 no
C39 C44 . 1.380(4) no
C39 C40 . 1.393(4) no
C40 C41 . 1.392(4) no
C40 H40 . 0.950 no
C41 C42 . 1.372(5) no
C41 H41 . 0.950 no
C42 C43 . 1.380(5) no
C42 H42 . 0.950 no
C43 C44 . 1.388(4) no
C43 H43 . 0.950 no
C44 H44 . 0.950 no

loop_
_geom_torsion_atom_site_label_1
_geom_torsion_atom_site_label_2
_geom_torsion_atom_site_label_3
_geom_torsion_atom_site_label_4
_geom_torsion
_geom_torsion_publ_flag
C7 P1 C1 C2 143.3(2) no
C13 P1 C1 C2 37.6(2) no
C7 P1 C1 C6 -47.7(2) no
C13 P1 C1 C6 -153.5(2) no
C6 C1 C2 C3 1.8(4) no
P1 C1 C2 C3 170.9(2) no
C1 C2 C3 C4 -1.1(5) no
C2 C3 C4 C5 -0.4(5) no
C3 C4 C5 C6 1.0(4) no
C4 C5 C6 C1 -0.2(4) no
C2 C1 C6 C5 -1.2(4) no
P1 C1 C6 C5 -170.5(2) no
C1 P1 C7 C12 149.1(2) no
C13 P1 C7 C12 -103.8(2) no
C1 P1 C7 C8 -30.7(3) no
C13 P1 C7 C8 76.4(3) no
C12 C7 C8 C9 -0.9(5) no
P1 C7 C8 C9 178.9(3) no
C7 C8 C9 C10 1.1(5) no
C8 C9 C10 C11 0.2(6) no
C9 C10 C11 C12 -1.6(6) no
C10 C11 C12 C7 1.7(5) no
C8 C7 C12 C11 -0.4(5) no
P1 C7 C12 C11 179.7(3) no
C1 P1 C13 C22 -137.7(2) no
C7 P1 C13 C22 115.8(2) no
C1 P1 C13 C14 43.7(2) no
C7 P1 C13 C14 -62.9(2) no
C22 C13 C14 C15 0.8(4) no
P1 C13 C14 C15 179.5(2) no
C13 C14 C15 C16 -1.6(4) no
C14 C15 C16 C17 -179.0(3) no
C14 C15 C16 C21 -0.5(4) no
C15 C16 C17 C18 175.5(3) no
C21 C16 C17 C18 -2.9(4) no
C16 C17 C18 C19 0.2(5) no
C17 C18 C19 C20 2.0(5) no
C18 C19 C20 C21 -1.4(5) no
C19 C20 C21 C16 -1.3(4) no
C19 C20 C21 C22 -179.6(3) no
C15 C16 C21 C20 -175.1(3) no
C17 C16 C21 C20 3.4(4) no
C15 C16 C21 C22 3.3(4) no
C17 C16 C21 C22 -178.3(2) no
C14 C13 C22 C21 2.0(4) no
P1 C13 C22 C21 -176.74(19) no
C14 C13 C22 C23 -177.5(2) no
P1 C13 C22 C23 3.8(3) no
C20 C21 C22 C13 174.3(3) no
C16 C21 C22 C13 -4.0(4) no
C20 C21 C22 C23 -6.3(4) no
C16 C21 C22 C23 175.5(2) no
C13 C22 C23 C32 91.6(3) no
C21 C22 C23 C32 -87.9(3) no
C13 C22 C23 C24 -87.6(3) no
C21 C22 C23 C24 92.9(3) no
C32 C23 C24 C25 178.3(3) no
C22 C23 C24 C25 -2.4(4) no
C32 C23 C24 C29 -2.9(4) no
C22 C23 C24 C29 176.3(2) no
C23 C24 C25 C26 177.0(3) no
C29 C24 C25 C26 -1.8(4) no
C24 C25 C26 C27 1.1(5) no
C25 C26 C27 C28 -0.2(5) no
C26 C27 C28 C29 -0.1(5) no
C27 C28 C29 C30 179.9(3) no
C27 C28 C29 C24 -0.7(4) no
C25 C24 C29 C28 1.5(4) no
C23 C24 C29 C28 -177.3(3) no
C25 C24 C29 C30 -179.0(3) no
C23 C24 C29 C30 2.2(4) no
C28 C29 C30 C31 179.1(3) no
C24 C29 C30 C31 -0.4(4) no
C29 C30 C31 C32 -0.8(4) no
C24 C23 C32 C31 1.7(4) no
C22 C23 C32 C31 -177.5(2) no
C24 C23 C32 P2 -179.64(19) no
C22 C23 C32 P2 1.2(3) no
C30 C31 C32 C23 0.1(4) no
C30 C31 C32 P2 -178.5(2) no
C33 P2 C32 C23 107.5(2) no
C39 P2 C32 C23 -147.4(2) no
C33 P2 C32 C31 -74.0(2) no
C39 P2 C32 C31 31.2(2) no
C39 P2 C33 C34 -101.1(3) no
C32 P2 C33 C34 2.4(3) no
C39 P2 C33 C38 80.8(2) no
C32 P2 C33 C38 -175.6(2) no
C38 C33 C34 C35 0.1(4) no
P2 C33 C34 C35 -177.9(2) no
C33 C34 C35 C36 -0.8(5) no
C34 C35 C36 C37 1.1(5) no
C35 C36 C37 C38 -0.7(5) no
C36 C37 C38 C33 0.0(5) no
C34 C33 C38 C37 0.3(4) no
P2 C33 C38 C37 178.5(2) no
C33 P2 C39 C44 162.8(2) no
C32 P2 C39 C44 58.1(2) no
C33 P2 C39 C40 -21.3(3) no
C32 P2 C39 C40 -126.1(2) no
C44 C39 C40 C41 -1.0(4) no
P2 C39 C40 C41 -176.8(2) no
C39 C40 C41 C42 -0.5(5) no
C40 C41 C42 C43 1.1(5) no
C41 C42 C43 C44 -0.2(5) no
C40 C39 C44 C43 1.9(4) no
P2 C39 C44 C43 177.9(2) no
C42 C43 C44 C39 -1.3(5) no

loop_
_cod_related_entry_id
_cod_related_entry_database
_cod_related_entry_code
1 ChemSpider 551072
